data_4089555
loop_
_publ_author_name
'Mei, Liang-yong'
'Wei, Yin'
'Xu, Qin'
'Shi, Min'

_publ_section_title
;
 Diastereo- and Enantioselective Construction of Oxindole-Fused
 Spirotetrahydrofuran Scaffolds through Palladium-Catalyzed Asymmetric
 [3+2] Cycloaddition of Vinyl Cyclopropanes and Isatins
;
_journal_issue 12
_journal_name_full Organometallics
_journal_page_first 3544
_journal_paper_doi 10.1021/om400473p
_journal_volume 32
_journal_year 2013
_chemical_absolute_configuration ad
_chemical_formula_sum 'C42 H34 Cl N O6'
_chemical_formula_weight 684.15
_space_group_IT_number 19
_space_group_name_Hall 'P 2ac 2ab'
_space_group_name_H-M_alt 'P 21 21 21'
_symmetry_cell_setting orthorhombic
_symmetry_space_group_name_H-M 'P 21 21 21'
_atom_sites_solution_hydrogens geom
_atom_sites_solution_primary direct
_atom_sites_solution_secondary difmap
_audit_creation_method SHELXL-97
_cell_angle_alpha 90.00
_cell_angle_beta 90.00
_cell_angle_gamma 90.00
_cell_formula_units_Z 4
_cell_length_a 12.4030(13)
_cell_length_b 15.0871(16)
_cell_length_c 18.968(2)
_cell_measurement_reflns_used 4990
_cell_measurement_temperature 293(2)
_cell_measurement_theta_max 45.448
_cell_measurement_theta_min 4.295
_cell_volume 3549.4(6)
_computing_cell_refinement 'Bruker SMART'
_computing_data_collection 'Bruker SMART'
_computing_data_reduction 'Bruker SHELXTL'
_computing_molecular_graphics 'Bruker SHELXTL'
_computing_publication_material 'Bruker SHELXTL'
_computing_structure_refinement 'SHELXL-97 (Sheldrick, 1997)'
_computing_structure_solution 'SHELXS-97 (Sheldrick, 1990)'
_diffrn_ambient_temperature 293(2)
_diffrn_measured_fraction_theta_full 0.999
_diffrn_measured_fraction_theta_max 0.999
_diffrn_measurement_device_type 'CCD area detector'
_diffrn_measurement_method 'phi and omega scans'
_diffrn_radiation_monochromator graphite
_diffrn_radiation_source 'fine-focus sealed tube'
_diffrn_radiation_type MoK\a
_diffrn_radiation_wavelength 0.71073
_diffrn_reflns_av_R_equivalents 0.0695
_diffrn_reflns_av_sigmaI/netI 0.0642
_diffrn_reflns_limit_h_max 15
_diffrn_reflns_limit_h_min -15
_diffrn_reflns_limit_k_max 18
_diffrn_reflns_limit_k_min -10
_diffrn_reflns_limit_l_max 23
_diffrn_reflns_limit_l_min -23
_diffrn_reflns_number 20764
_diffrn_reflns_theta_full 26.00
_diffrn_reflns_theta_max 26.00
_diffrn_reflns_theta_min 1.72
_exptl_absorpt_coefficient_mu 0.157
_exptl_absorpt_correction_T_max 1.00000
_exptl_absorpt_correction_T_min 0.14264
_exptl_absorpt_correction_type empirical
_exptl_absorpt_process_details sadabs
_exptl_crystal_colour colorless
_exptl_crystal_density_diffrn 1.280
_exptl_crystal_density_method 'not measured'
_exptl_crystal_description prismatic
_exptl_crystal_F_000 1432
_exptl_crystal_size_max 0.242
_exptl_crystal_size_mid 0.212
_exptl_crystal_size_min 0.142
_refine_diff_density_max 0.143
_refine_diff_density_min -0.141
_refine_diff_density_rms 0.033
_refine_ls_abs_structure_details 'Flack H D (1983), Acta Cryst. A39, 876-881'
_refine_ls_abs_structure_Flack -0.08(7)
_refine_ls_extinction_coef 0.0034(6)
_refine_ls_extinction_expression Fc^*^=kFc[1+0.001xFc^2^\l^3^/sin(2\q)]^-1/4^
_refine_ls_extinction_method SHELXL
_refine_ls_goodness_of_fit_ref 0.931
_refine_ls_hydrogen_treatment constr
_refine_ls_matrix_type full
_refine_ls_number_parameters 453
_refine_ls_number_reflns 6968
_refine_ls_number_restraints 0
_refine_ls_restrained_S_all 0.931
_refine_ls_R_factor_all 0.0665
_refine_ls_R_factor_gt 0.0459
_refine_ls_shift/su_max 0.008
_refine_ls_shift/su_mean 0.000
_refine_ls_structure_factor_coef Fsqd
_refine_ls_weighting_details 'calc w=1/[\s^2^(Fo^2^)+(0.0596P)^2^+0.0000P] where P=(Fo^2^+2Fc^2^)/3'
_refine_ls_weighting_scheme calc
_refine_ls_wR_factor_gt 0.0983
_refine_ls_wR_factor_ref 0.1088
_reflns_number_gt 5286
_reflns_number_total 6968
_reflns_threshold_expression >2sigma(I)
_cod_data_source_file om400473p_si_002.cif
_cod_data_source_block cd212708
_cod_depositor_comments
;
The following automatic conversions were performed:

data item '_symmetry_cell_setting' value 'Orthorhombic' was changed
to 'orthorhombic' in accordance with the
/home/saulius/struct/COD-crude-data/automatic-downloads/DataCite-retrospective/ACS/depositions/lib/dictionaries/cif_core.dic
dictionary named 'cif_core.dic' version 2.4.2 last updated on
2011-04-26.

Automatic conversion script
Id: cif_fix_values 6909 2019-04-08 15:41:33Z antanas 
;
_cod_original_cell_volume 3549.5(7)
_cod_original_sg_symbol_H-M P2(1)2(1)2(1)
_cod_database_code 4089555

loop_
_symmetry_equiv_pos_as_xyz
'x, y, z'
'-x+1/2, -y, z+1/2'
'-x, y+1/2, -z+1/2'
'x+1/2, -y+1/2, -z'

loop_
_atom_site_label
_atom_site_type_symbol
_atom_site_fract_x
_atom_site_fract_y
_atom_site_fract_z
_atom_site_U_iso_or_equiv
_atom_site_adp_type
_atom_site_occupancy
_atom_site_symmetry_multiplicity
_atom_site_calc_flag
_atom_site_refinement_flags
Cl1 Cl 0.58630(6) -0.02430(6) -0.19404(4) 0.0775(2) Uani 1 1 d .
N1 N 0.74368(15) 0.17479(12) 0.05005(10) 0.0482(5) Uani 1 1 d .
O1 O 0.80773(15) 0.12212(12) 0.15503(10) 0.0653(5) Uani 1 1 d .
O2 O 0.82049(11) -0.03772(11) 0.06226(8) 0.0501(4) Uani 1 1 d .
O3 O 0.53902(15) 0.00865(12) 0.21650(9) 0.0640(5) Uani 1 1 d .
O4 O 0.54139(11) 0.10045(10) 0.12418(8) 0.0454(4) Uani 1 1 d .
O5 O 0.63038(14) -0.17140(12) 0.06548(12) 0.0770(6) Uani 1 1 d .
O6 O 0.49325(11) -0.07669(9) 0.06070(8) 0.0443(4) Uani 1 1 d .
C1 C 0.76549(18) 0.11117(16) 0.09831(13) 0.0479(6) Uani 1 1 d .
C2 C 0.73091(16) 0.02022(14) 0.06698(11) 0.0411(5) Uani 1 1 d .
C3 C 0.69292(16) 0.04654(14) -0.00523(11) 0.0402(5) Uani 1 1 d .
C4 C 0.70341(17) 0.13766(15) -0.01239(12) 0.0458(5) Uani 1 1 d .
C5 C 0.67822(19) 0.18058(17) -0.07459(13) 0.0559(6) Uani 1 1 d .
H5 H 0.6855 0.2417 -0.0790 0.067 Uiso 1 1 calc R
C6 C 0.6416(2) 0.12900(19) -0.13024(13) 0.0586(7) Uani 1 1 d .
H6 H 0.6229 0.1559 -0.1726 0.070 Uiso 1 1 calc R
C7 C 0.63264(18) 0.03868(19) -0.12343(12) 0.0541(6) Uani 1 1 d .
C8 C 0.65968(17) -0.00432(16) -0.06124(12) 0.0477(5) Uani 1 1 d .
H8 H 0.6554 -0.0657 -0.0576 0.057 Uiso 1 1 calc R
C9 C 0.7640(2) 0.26807(16) 0.06356(15) 0.0641(7) Uani 1 1 d .
H9A H 0.6981 0.2965 0.0776 0.096 Uiso 1 1 calc R
H9B H 0.7910 0.2956 0.0215 0.096 Uiso 1 1 calc R
H9C H 0.8163 0.2738 0.1006 0.096 Uiso 1 1 calc R
C10 C 0.65226(16) -0.02898(15) 0.11926(11) 0.0419(5) Uani 1 1 d .
C11 C 0.73359(18) -0.07257(18) 0.17044(13) 0.0519(6) Uani 1 1 d .
H11A H 0.7404 -0.0376 0.2131 0.062 Uiso 1 1 calc R
H11B H 0.7100 -0.1318 0.1831 0.062 Uiso 1 1 calc R
C12 C 0.84167(18) -0.07634(17) 0.13109(13) 0.0530(6) Uani 1 1 d .
H12 H 0.8943 -0.0394 0.1560 0.064 Uiso 1 1 calc R
C13 C 0.8872(2) -0.1656(2) 0.12138(15) 0.0694(7) Uani 1 1 d .
H13 H 0.8445 -0.2080 0.0993 0.083 Uiso 1 1 calc R
C14 C 0.9835(3) -0.1890(3) 0.1417(2) 0.1149(14) Uani 1 1 d .
H14A H 1.0282 -0.1481 0.1639 0.138 Uiso 1 1 calc R
H14B H 1.0076 -0.2466 0.1340 0.138 Uiso 1 1 calc R
C15 C 0.57177(17) 0.02835(15) 0.15949(11) 0.0430(5) Uani 1 1 d .
C16 C 0.46854(18) 0.16079(15) 0.16099(12) 0.0452(5) Uani 1 1 d .
H16 H 0.4933 0.1679 0.2097 0.054 Uiso 1 1 calc R
C17 C 0.47541(17) 0.24943(15) 0.12391(12) 0.0461(5) Uani 1 1 d .
C18 C 0.48365(18) 0.25468(16) 0.05137(12) 0.0494(5) Uani 1 1 d .
H18 H 0.4901 0.2031 0.0249 0.059 Uiso 1 1 calc R
C19 C 0.48233(19) 0.33564(17) 0.01818(15) 0.0570(6) Uani 1 1 d .
H19 H 0.4892 0.3386 -0.0306 0.068 Uiso 1 1 calc R
C20 C 0.4709(2) 0.41214(17) 0.05648(17) 0.0667(8) Uani 1 1 d .
H20 H 0.4691 0.4667 0.0337 0.080 Uiso 1 1 calc R
C21 C 0.4621(2) 0.40785(18) 0.12857(17) 0.0678(7) Uani 1 1 d .
H21 H 0.4537 0.4595 0.1547 0.081 Uiso 1 1 calc R
C22 C 0.4657(2) 0.32681(17) 0.16216(14) 0.0571(6) Uani 1 1 d .
H22 H 0.4615 0.3243 0.2111 0.069 Uiso 1 1 calc R
C23 C 0.35350(19) 0.12779(16) 0.16157(13) 0.0486(6) Uani 1 1 d .
C24 C 0.2880(2) 0.1474(2) 0.21810(15) 0.0760(9) Uani 1 1 d .
H24 H 0.3167 0.1758 0.2574 0.091 Uiso 1 1 calc R
C25 C 0.1801(3) 0.1253(3) 0.2168(2) 0.0919(11) Uani 1 1 d .
H25 H 0.1365 0.1393 0.2551 0.110 Uiso 1 1 calc R
C26 C 0.1368(3) 0.0831(3) 0.1602(2) 0.0920(11) Uani 1 1 d .
H26 H 0.0640 0.0682 0.1598 0.110 Uiso 1 1 calc R
C27 C 0.2012(2) 0.0625(2) 0.10359(19) 0.0749(8) Uani 1 1 d .
H27 H 0.1723 0.0334 0.0647 0.090 Uiso 1 1 calc R
C28 C 0.30961(19) 0.08550(16) 0.10462(14) 0.0554(6) Uani 1 1 d .
H28 H 0.3529 0.0719 0.0661 0.066 Uiso 1 1 calc R
C29 C 0.59195(17) -0.10123(15) 0.07888(12) 0.0455(5) Uani 1 1 d .
C30 C 0.42460(18) -0.14698(14) 0.03127(12) 0.0480(6) Uani 1 1 d .
H30 H 0.4701 -0.1864 0.0030 0.058 Uiso 1 1 calc R
C31 C 0.34374(19) -0.10294(16) -0.01766(13) 0.0502(6) Uani 1 1 d .
C32 C 0.3739(2) -0.03241(19) -0.05917(13) 0.0616(7) Uani 1 1 d .
H32 H 0.4419 -0.0075 -0.0536 0.074 Uiso 1 1 calc R
C33 C 0.3041(2) 0.0019(2) -0.10926(15) 0.0733(8) Uani 1 1 d .
H33 H 0.3255 0.0495 -0.1372 0.088 Uiso 1 1 calc R
C34 C 0.2037(3) -0.0342(2) -0.11765(17) 0.0806(9) Uani 1 1 d .
H34 H 0.1568 -0.0118 -0.1515 0.097 Uiso 1 1 calc R
C35 C 0.1732(2) -0.1033(2) -0.0758(2) 0.0861(10) Uani 1 1 d .
H35 H 0.1047 -0.1275 -0.0811 0.103 Uiso 1 1 calc R
C36 C 0.2413(2) -0.13784(19) -0.02603(17) 0.0683(8) Uani 1 1 d .
H36 H 0.2188 -0.1848 0.0021 0.082 Uiso 1 1 calc R
C37 C 0.37880(19) -0.19967(17) 0.09122(15) 0.0569(7) Uani 1 1 d .
C38 C 0.3379(3) -0.1585(2) 0.14982(16) 0.0794(9) Uani 1 1 d .
H38 H 0.3383 -0.0970 0.1526 0.095 Uiso 1 1 calc R
C39 C 0.2963(3) -0.2077(3) 0.2045(2) 0.1096(13) Uani 1 1 d .
H39 H 0.2680 -0.1794 0.2440 0.132 Uiso 1 1 calc R
C40 C 0.2965(4) -0.2992(4) 0.2007(3) 0.1188(17) Uani 1 1 d .
H40 H 0.2695 -0.3327 0.2378 0.143 Uiso 1 1 calc R
C41 C 0.3362(4) -0.3397(3) 0.1428(3) 0.1090(14) Uani 1 1 d .
H41 H 0.3353 -0.4012 0.1402 0.131 Uiso 1 1 calc R
C42 C 0.3779(2) -0.2913(2) 0.08775(18) 0.0766(9) Uani 1 1 d .
H42 H 0.4054 -0.3201 0.0483 0.092 Uiso 1 1 calc R

loop_
_atom_site_aniso_label
_atom_site_aniso_U_11
_atom_site_aniso_U_22
_atom_site_aniso_U_33
_atom_site_aniso_U_23
_atom_site_aniso_U_13
_atom_site_aniso_U_12
Cl1 0.0871(5) 0.1040(6) 0.0414(3) -0.0061(4) -0.0049(3) -0.0123(4)
N1 0.0546(11) 0.0384(10) 0.0514(12) 0.0007(9) 0.0031(9) -0.0068(9)
O1 0.0788(12) 0.0625(11) 0.0546(11) -0.0055(9) -0.0149(9) -0.0124(10)
O2 0.0460(8) 0.0545(9) 0.0498(9) 0.0060(8) -0.0018(7) 0.0035(7)
O3 0.0806(11) 0.0649(11) 0.0464(10) 0.0123(8) 0.0149(9) 0.0126(9)
O4 0.0470(8) 0.0457(9) 0.0434(9) 0.0038(7) 0.0037(7) 0.0029(7)
O5 0.0580(10) 0.0467(11) 0.1264(17) -0.0190(11) -0.0201(11) 0.0096(8)
O6 0.0423(8) 0.0382(8) 0.0525(9) -0.0008(7) -0.0041(7) -0.0024(6)
C1 0.0455(12) 0.0512(15) 0.0472(14) -0.0003(11) 0.0034(11) -0.0083(10)
C2 0.0399(11) 0.0413(12) 0.0420(12) 0.0029(10) -0.0016(9) -0.0006(9)
C3 0.0406(11) 0.0397(13) 0.0403(12) 0.0044(10) 0.0045(9) 0.0009(9)
C4 0.0436(12) 0.0456(13) 0.0482(13) 0.0027(11) 0.0073(10) -0.0015(10)
C5 0.0610(15) 0.0490(14) 0.0577(16) 0.0172(13) 0.0092(12) 0.0040(11)
C6 0.0626(15) 0.0705(18) 0.0427(14) 0.0179(13) 0.0044(11) 0.0075(13)
C7 0.0530(13) 0.0715(18) 0.0379(13) 0.0026(12) 0.0030(10) -0.0012(12)
C8 0.0485(12) 0.0490(14) 0.0456(13) 0.0019(11) 0.0061(10) -0.0035(10)
C9 0.0694(16) 0.0438(14) 0.0790(18) -0.0039(13) 0.0072(14) -0.0099(12)
C10 0.0419(11) 0.0425(12) 0.0412(11) 0.0070(10) -0.0036(9) -0.0030(9)
C11 0.0489(13) 0.0566(15) 0.0502(15) 0.0126(11) -0.0070(10) 0.0003(11)
C12 0.0494(13) 0.0555(15) 0.0542(15) 0.0087(12) -0.0103(11) 0.0014(11)
C13 0.0726(18) 0.0650(18) 0.0707(18) 0.0070(15) -0.0069(14) 0.0169(14)
C14 0.094(3) 0.114(3) 0.136(3) 0.005(3) -0.027(2) 0.051(2)
C15 0.0496(12) 0.0404(12) 0.0390(12) 0.0047(10) -0.0023(10) -0.0037(10)
C16 0.0507(12) 0.0475(14) 0.0374(11) -0.0039(10) 0.0021(10) 0.0040(10)
C17 0.0397(11) 0.0471(14) 0.0514(14) -0.0026(11) -0.0018(10) -0.0013(10)
C18 0.0491(13) 0.0477(14) 0.0513(14) -0.0021(12) 0.0001(10) 0.0009(11)
C19 0.0501(14) 0.0603(17) 0.0606(16) 0.0087(13) -0.0033(12) -0.0053(12)
C20 0.0593(15) 0.0445(15) 0.096(2) 0.0117(15) -0.0147(15) -0.0034(12)
C21 0.0755(17) 0.0467(16) 0.081(2) -0.0119(15) -0.0071(15) -0.0001(13)
C22 0.0591(14) 0.0553(16) 0.0569(15) -0.0090(13) -0.0009(12) 0.0047(12)
C23 0.0504(13) 0.0450(13) 0.0503(14) 0.0097(11) 0.0074(11) 0.0041(11)
C24 0.0739(18) 0.094(2) 0.0597(17) 0.0114(16) 0.0225(14) 0.0013(17)
C25 0.066(2) 0.115(3) 0.094(3) 0.019(2) 0.0334(19) -0.0037(19)
C26 0.0547(17) 0.087(2) 0.134(3) 0.037(2) 0.013(2) -0.0131(17)
C27 0.0622(17) 0.0574(17) 0.105(3) 0.0086(16) -0.0144(17) -0.0038(13)
C28 0.0517(13) 0.0478(14) 0.0666(17) 0.0041(12) 0.0033(12) 0.0032(11)
C29 0.0445(12) 0.0391(13) 0.0530(13) 0.0074(11) 0.0018(10) 0.0019(10)
C30 0.0489(13) 0.0394(12) 0.0557(14) -0.0082(11) -0.0038(11) -0.0039(10)
C31 0.0492(12) 0.0494(14) 0.0519(14) -0.0127(12) -0.0023(10) 0.0036(11)
C32 0.0550(14) 0.0710(18) 0.0589(16) 0.0060(14) 0.0018(12) -0.0033(13)
C33 0.0766(18) 0.084(2) 0.0597(17) 0.0091(15) -0.0034(14) 0.0148(16)
C34 0.0727(19) 0.094(2) 0.075(2) -0.014(2) -0.0225(16) 0.0247(18)
C35 0.0540(16) 0.091(2) 0.114(3) -0.007(2) -0.0245(17) -0.0043(16)
C36 0.0543(15) 0.0592(16) 0.091(2) -0.0001(16) -0.0108(15) -0.0068(13)
C37 0.0533(14) 0.0498(16) 0.0677(17) 0.0081(13) -0.0121(12) -0.0125(11)
C38 0.088(2) 0.081(2) 0.069(2) 0.0103(17) 0.0116(16) -0.0193(18)
C39 0.104(3) 0.139(4) 0.086(3) 0.030(3) 0.005(2) -0.034(3)
C40 0.107(3) 0.143(4) 0.106(3) 0.071(3) -0.028(3) -0.060(3)
C41 0.110(3) 0.080(3) 0.137(4) 0.053(3) -0.044(3) -0.031(2)
C42 0.0735(18) 0.0568(18) 0.100(2) 0.0157(17) -0.0175(16) -0.0153(14)

loop_
_atom_type_symbol
_atom_type_description
_atom_type_scat_dispersion_real
_atom_type_scat_dispersion_imag
_atom_type_scat_source
C C 0.0033 0.0016 'International Tables Vol C Tables 4.2.6.8 and 6.1.1.4'
H H 0.0000 0.0000 'International Tables Vol C Tables 4.2.6.8 and 6.1.1.4'
N N 0.0061 0.0033 'International Tables Vol C Tables 4.2.6.8 and 6.1.1.4'
O O 0.0106 0.0060 'International Tables Vol C Tables 4.2.6.8 and 6.1.1.4'
Cl Cl 0.1484 0.1585 'International Tables Vol C Tables 4.2.6.8 and 6.1.1.4'

loop_
_geom_angle_atom_site_label_1
_geom_angle_atom_site_label_2
_geom_angle_atom_site_label_3
_geom_angle
C1 N1 C4 111.04(18)
C1 N1 C9 122.2(2)
C4 N1 C9 126.7(2)
C2 O2 C12 109.42(16)
C15 O4 C16 116.35(17)
C29 O6 C30 115.63(17)
O1 C1 N1 126.3(2)
O1 C1 C2 125.5(2)
N1 C1 C2 108.18(18)
O2 C2 C3 110.59(17)
O2 C2 C1 110.62(16)
C3 C2 C1 101.63(17)
O2 C2 C10 103.56(16)
C3 C2 C10 120.26(16)
C1 C2 C10 110.21(17)
C8 C3 C4 120.4(2)
C8 C3 C2 130.7(2)
C4 C3 C2 108.78(19)
C5 C4 C3 121.8(2)
C5 C4 N1 127.9(2)
C3 C4 N1 110.3(2)
C4 C5 C6 117.4(2)
C4 C5 H5 121.3
C6 C5 H5 121.3
C7 C6 C5 120.7(2)
C7 C6 H6 119.6
C5 C6 H6 119.6
C6 C7 C8 121.6(2)
C6 C7 Cl1 119.74(19)
C8 C7 Cl1 118.6(2)
C3 C8 C7 118.0(2)
C3 C8 H8 121.0
C7 C8 H8 121.0
N1 C9 H9A 109.5
N1 C9 H9B 109.5
H9A C9 H9B 109.5
N1 C9 H9C 109.5
H9A C9 H9C 109.5
H9B C9 H9C 109.5
C29 C10 C15 109.56(17)
C29 C10 C11 109.30(19)
C15 C10 C11 110.72(18)
C29 C10 C2 108.88(17)
C15 C10 C2 116.91(18)
C11 C10 C2 101.04(16)
C12 C11 C10 106.26(18)
C12 C11 H11A 110.5
C10 C11 H11A 110.5
C12 C11 H11B 110.5
C10 C11 H11B 110.5
H11A C11 H11B 108.7
O2 C12 C13 108.9(2)
O2 C12 C11 105.30(17)
C13 C12 C11 115.4(2)
O2 C12 H12 109.0
C13 C12 H12 109.0
C11 C12 H12 109.0
C14 C13 C12 124.2(3)
C14 C13 H13 117.9
C12 C13 H13 117.9
C13 C14 H14A 120.0
C13 C14 H14B 120.0
H14A C14 H14B 120.0
O3 C15 O4 124.3(2)
O3 C15 C10 122.4(2)
O4 C15 C10 113.37(18)
O4 C16 C17 107.09(17)
O4 C16 C23 112.47(18)
C17 C16 C23 110.35(18)
O4 C16 H16 109.0
C17 C16 H16 109.0
C23 C16 H16 109.0
C22 C17 C18 118.8(2)
C22 C17 C16 119.9(2)
C18 C17 C16 121.2(2)
C19 C18 C17 120.4(2)
C19 C18 H18 119.8
C17 C18 H18 119.8
C20 C19 C18 120.4(2)
C20 C19 H19 119.8
C18 C19 H19 119.8
C19 C20 C21 119.7(2)
C19 C20 H20 120.1
C21 C20 H20 120.1
C20 C21 C22 119.9(3)
C20 C21 H21 120.0
C22 C21 H21 120.0
C17 C22 C21 120.7(2)
C17 C22 H22 119.7
C21 C22 H22 119.7
C28 C23 C24 118.7(2)
C28 C23 C16 121.6(2)
C24 C23 C16 119.5(2)
C25 C24 C23 120.4(3)
C25 C24 H24 119.8
C23 C24 H24 119.8
C26 C25 C24 120.7(3)
C26 C25 H25 119.6
C24 C25 H25 119.6
C25 C26 C27 119.6(3)
C25 C26 H26 120.2
C27 C26 H26 120.2
C26 C27 C28 119.7(3)
C26 C27 H27 120.1
C28 C27 H27 120.1
C23 C28 C27 120.9(3)
C23 C28 H28 119.6
C27 C28 H28 119.6
O5 C29 O6 124.3(2)
O5 C29 C10 123.1(2)
O6 C29 C10 112.55(19)
O6 C30 C37 108.29(18)
O6 C30 C31 107.39(17)
C37 C30 C31 116.4(2)
O6 C30 H30 108.2
C37 C30 H30 108.2
C31 C30 H30 108.2
C32 C31 C36 118.5(2)
C32 C31 C30 120.6(2)
C36 C31 C30 120.6(2)
C31 C32 C33 120.8(3)
C31 C32 H32 119.6
C33 C32 H32 119.6
C34 C33 C32 119.9(3)
C34 C33 H33 120.0
C32 C33 H33 120.0
C33 C34 C35 119.3(3)
C33 C34 H34 120.4
C35 C34 H34 120.4
C34 C35 C36 121.4(3)
C34 C35 H35 119.3
C36 C35 H35 119.3
C35 C36 C31 120.0(3)
C35 C36 H36 120.0
C31 C36 H36 120.0
C42 C37 C38 119.2(3)
C42 C37 C30 119.8(3)
C38 C37 C30 121.0(2)
C39 C38 C37 120.4(3)
C39 C38 H38 119.8
C37 C38 H38 119.8
C38 C39 C40 119.8(4)
C38 C39 H39 120.1
C40 C39 H39 120.1
C41 C40 C39 119.8(4)
C41 C40 H40 120.1
C39 C40 H40 120.1
C40 C41 C42 120.9(4)
C40 C41 H41 119.5
C42 C41 H41 119.5
C37 C42 C41 119.8(4)
C37 C42 H42 120.1
C41 C42 H42 120.1

loop_
_geom_bond_atom_site_label_1
_geom_bond_atom_site_label_2
_geom_bond_distance
Cl1 C7 1.740(3)
N1 C1 1.354(3)
N1 C4 1.402(3)
N1 C9 1.452(3)
O1 C1 1.208(3)
O2 C2 1.416(2)
O2 C12 1.454(3)
O3 C15 1.193(2)
O4 C15 1.332(3)
O4 C16 1.460(3)
O5 C29 1.188(3)
O6 C29 1.325(3)
O6 C30 1.470(3)
C1 C2 1.556(3)
C2 C3 1.502(3)
C2 C10 1.577(3)
C3 C8 1.374(3)
C3 C4 1.388(3)
C4 C5 1.382(3)
C5 C6 1.388(4)
C5 H5 0.9300
C6 C7 1.373(4)
C6 H6 0.9300
C7 C8 1.387(3)
C8 H8 0.9300
C9 H9A 0.9600
C9 H9B 0.9600
C9 H9C 0.9600
C10 C29 1.528(3)
C10 C15 1.526(3)
C10 C11 1.547(3)
C11 C12 1.535(3)
C11 H11A 0.9700
C11 H11B 0.9700
C12 C13 1.472(4)
C12 H12 0.9800
C13 C14 1.304(4)
C13 H13 0.9300
C14 H14A 0.9300
C14 H14B 0.9300
C16 C17 1.513(3)
C16 C23 1.511(3)
C16 H16 0.9800
C17 C22 1.380(3)
C17 C18 1.382(3)
C18 C19 1.374(3)
C18 H18 0.9300
C19 C20 1.371(4)
C19 H19 0.9300
C20 C21 1.373(4)
C20 H20 0.9300
C21 C22 1.379(4)
C21 H21 0.9300
C22 H22 0.9300
C23 C28 1.368(4)
C23 C24 1.378(3)
C24 C25 1.380(4)
C24 H24 0.9300
C25 C26 1.359(5)
C25 H25 0.9300
C26 C27 1.375(5)
C26 H26 0.9300
C27 C28 1.389(4)
C27 H27 0.9300
C28 H28 0.9300
C30 C37 1.499(3)
C30 C31 1.519(3)
C30 H30 0.9800
C31 C32 1.375(4)
C31 C36 1.384(3)
C32 C33 1.385(4)
C32 H32 0.9300
C33 C34 1.368(4)
C33 H33 0.9300
C34 C35 1.365(5)
C34 H34 0.9300
C35 C36 1.370(4)
C35 H35 0.9300
C36 H36 0.9300
C37 C42 1.384(4)
C37 C38 1.370(4)
C38 C39 1.377(4)
C38 H38 0.9300
C39 C40 1.382(6)
C39 H39 0.9300
C40 C41 1.348(6)
C40 H40 0.9300
C41 C42 1.376(5)
C41 H41 0.9300
C42 H42 0.9300

loop_
_geom_torsion_atom_site_label_1
_geom_torsion_atom_site_label_2
_geom_torsion_atom_site_label_3
_geom_torsion_atom_site_label_4
_geom_torsion
C4 N1 C1 O1 174.6(2)
C9 N1 C1 O1 -3.8(4)
C4 N1 C1 C2 -3.2(2)
C9 N1 C1 C2 178.4(2)
C12 O2 C2 C3 -168.40(18)
C12 O2 C2 C1 79.8(2)
C12 O2 C2 C10 -38.3(2)
O1 C1 C2 O2 -58.0(3)
N1 C1 C2 O2 119.79(19)
O1 C1 C2 C3 -175.5(2)
N1 C1 C2 C3 2.3(2)
O1 C1 C2 C10 55.9(3)
N1 C1 C2 C10 -126.29(18)
O2 C2 C3 C8 56.9(3)
C1 C2 C3 C8 174.4(2)
C10 C2 C3 C8 -63.7(3)
O2 C2 C3 C4 -118.17(19)
C1 C2 C3 C4 -0.7(2)
C10 C2 C3 C4 121.2(2)
C8 C3 C4 C5 1.9(3)
C2 C3 C4 C5 177.60(19)
C8 C3 C4 N1 -176.83(18)
C2 C3 C4 N1 -1.1(2)
C1 N1 C4 C5 -175.8(2)
C9 N1 C4 C5 2.5(4)
C1 N1 C4 C3 2.8(2)
C9 N1 C4 C3 -178.9(2)
C3 C4 C5 C6 0.1(3)
N1 C4 C5 C6 178.5(2)
C4 C5 C6 C7 -1.0(4)
C5 C6 C7 C8 0.0(4)
C5 C6 C7 Cl1 179.91(18)
C4 C3 C8 C7 -2.8(3)
C2 C3 C8 C7 -177.5(2)
C6 C7 C8 C3 2.0(3)
Cl1 C7 C8 C3 -178.00(16)
O2 C2 C10 C29 -79.75(19)
C3 C2 C10 C29 44.3(2)
C1 C2 C10 C29 161.90(17)
O2 C2 C10 C15 155.47(17)
C3 C2 C10 C15 -80.5(2)
C1 C2 C10 C15 37.1(2)
O2 C2 C10 C11 35.3(2)
C3 C2 C10 C11 159.3(2)
C1 C2 C10 C11 -83.1(2)
C29 C10 C11 C12 94.1(2)
C15 C10 C11 C12 -145.11(19)
C2 C10 C11 C12 -20.6(2)
C2 O2 C12 C13 149.1(2)
C2 O2 C12 C11 24.8(2)
C10 C11 C12 O2 -0.4(3)
C10 C11 C12 C13 -120.5(2)
O2 C12 C13 C14 117.2(4)
C11 C12 C13 C14 -124.6(3)
C16 O4 C15 O3 4.1(3)
C16 O4 C15 C10 -177.00(17)
C29 C10 C15 O3 85.0(3)
C11 C10 C15 O3 -35.6(3)
C2 C10 C15 O3 -150.6(2)
C29 C10 C15 O4 -93.9(2)
C11 C10 C15 O4 145.44(18)
C2 C10 C15 O4 30.5(2)
C15 O4 C16 C17 160.84(17)
C15 O4 C16 C23 -77.8(2)
O4 C16 C17 C22 -145.9(2)
C23 C16 C17 C22 91.3(2)
O4 C16 C17 C18 38.7(3)
C23 C16 C17 C18 -84.0(3)
C22 C17 C18 C19 0.1(3)
C16 C17 C18 C19 175.5(2)
C17 C18 C19 C20 -1.2(4)
C18 C19 C20 C21 0.8(4)
C19 C20 C21 C22 0.5(4)
C18 C17 C22 C21 1.3(4)
C16 C17 C22 C21 -174.2(2)
C20 C21 C22 C17 -1.6(4)
O4 C16 C23 C28 -37.8(3)
C17 C16 C23 C28 81.7(3)
O4 C16 C23 C24 148.1(2)
C17 C16 C23 C24 -92.4(3)
C28 C23 C24 C25 -0.4(4)
C16 C23 C24 C25 173.9(3)
C23 C24 C25 C26 0.6(5)
C24 C25 C26 C27 -0.2(6)
C25 C26 C27 C28 -0.4(5)
C24 C23 C28 C27 -0.1(4)
C16 C23 C28 C27 -174.3(2)
C26 C27 C28 C23 0.5(4)
C30 O6 C29 O5 9.0(3)
C30 O6 C29 C10 -171.11(17)
C15 C10 C29 O5 -151.2(2)
C11 C10 C29 O5 -29.7(3)
C2 C10 C29 O5 79.8(3)
C15 C10 C29 O6 28.9(2)
C11 C10 C29 O6 150.44(18)
C2 C10 C29 O6 -100.0(2)
C29 O6 C30 C37 81.2(2)
C29 O6 C30 C31 -152.33(19)
O6 C30 C31 C32 37.7(3)
C37 C30 C31 C32 159.2(2)
O6 C30 C31 C36 -148.1(2)
C37 C30 C31 C36 -26.6(3)
C36 C31 C32 C33 -1.3(4)
C30 C31 C32 C33 173.0(3)
C31 C32 C33 C34 0.3(4)
C32 C33 C34 C35 0.7(5)
C33 C34 C35 C36 -0.7(5)
C34 C35 C36 C31 -0.3(5)
C32 C31 C36 C35 1.3(4)
C30 C31 C36 C35 -173.0(3)
O6 C30 C37 C42 -135.5(2)
C31 C30 C37 C42 103.5(3)
O6 C30 C37 C38 44.3(3)
C31 C30 C37 C38 -76.7(3)
C42 C37 C38 C39 -0.1(5)
C30 C37 C38 C39 -179.9(3)
C37 C38 C39 C40 0.6(6)
C38 C39 C40 C41 -1.0(6)
C39 C40 C41 C42 0.9(6)
C38 C37 C42 C41 0.0(4)
C30 C37 C42 C41 179.8(3)
C40 C41 C42 C37 -0.4(5)
